data_1512143
loop_
_publ_author_name
'Cong, Hai-Jian'
'Zhang, Shu-Wei'
'Shen, Yu'
'Zheng, Yong'
'Huang, Yu-Jie'
'Wang, Wen-Qiong'
'Leng, Ying'
'Xuan, Li-Jiang'

_publ_section_title
;
 Guanidine Alkaloids from Plumbago zeylanica.
;
_journal_issue 7
_journal_name_full 'Journal of natural products'
_journal_page_first 1351
_journal_page_last 1357
_journal_paper_doi 10.1021/np400235s
_journal_volume 76
_journal_year 2013
_chemical_absolute_configuration ad
_chemical_formula_sum 'C17 H31 N3 O5'
_chemical_formula_weight 357.45
_chemical_name_systematic
; 
 ? 
;
_space_group_IT_number 5
_symmetry_cell_setting monoclinic
_symmetry_space_group_name_Hall 'C 2y'
_symmetry_space_group_name_H-M 'C 1 2 1'
_atom_sites_solution_hydrogens geom
_atom_sites_solution_primary direct
_atom_sites_solution_secondary difmap
_audit_creation_method SHELXL-97
_cell_angle_alpha 90.00
_cell_angle_beta 90.9140(10)
_cell_angle_gamma 90.00
_cell_formula_units_Z 4
_cell_length_a 19.4525(4)
_cell_length_b 6.8143(2)
_cell_length_c 14.9925(4)
_cell_measurement_reflns_used 2054
_cell_measurement_temperature 140(2)
_cell_measurement_theta_max 68.33
_cell_measurement_theta_min 2.95
_cell_volume 1987.08(9)
_computing_cell_refinement 'Bruker SAINT'
_computing_data_collection 'Bruker APEX2'
_computing_data_reduction 'Bruker SAINT'
_computing_molecular_graphics 'Bruker SHELXTL'
_computing_publication_material 'Bruker SHELXTL'
_computing_structure_refinement 'SHELXL-97 (Sheldrick, 2008)'
_computing_structure_solution 'SHELXS-97 (Sheldrick, 2008)'
_diffrn_ambient_temperature 140(2)
_diffrn_measured_fraction_theta_full 0.962
_diffrn_measured_fraction_theta_max 0.962
_diffrn_measurement_device_type 'Bruker APEX-II CCD'
_diffrn_measurement_method '\f and \w scans'
_diffrn_radiation_monochromator graphite
_diffrn_radiation_source 'fine-focus sealed tube'
_diffrn_radiation_type CuK\a
_diffrn_radiation_wavelength 1.54178
_diffrn_reflns_av_R_equivalents 0.0481
_diffrn_reflns_av_sigmaI/netI 0.0549
_diffrn_reflns_limit_h_max 23
_diffrn_reflns_limit_h_min -23
_diffrn_reflns_limit_k_max 7
_diffrn_reflns_limit_k_min -6
_diffrn_reflns_limit_l_max 18
_diffrn_reflns_limit_l_min -18
_diffrn_reflns_number 7553
_diffrn_reflns_theta_full 69.72
_diffrn_reflns_theta_max 69.72
_diffrn_reflns_theta_min 2.95
_exptl_absorpt_coefficient_mu 0.722
_exptl_absorpt_correction_T_max 0.9787
_exptl_absorpt_correction_T_min 0.8125
_exptl_absorpt_correction_type multi-scan
_exptl_absorpt_process_details sadabs
_exptl_crystal_density_diffrn 1.195
_exptl_crystal_density_method 'not measured'
_exptl_crystal_description block
_exptl_crystal_F_000 776
_exptl_crystal_size_max 0.30
_exptl_crystal_size_mid 0.04
_exptl_crystal_size_min 0.03
_refine_diff_density_max 0.250
_refine_diff_density_min -0.289
_refine_diff_density_rms 0.044
_refine_ls_abs_structure_details 'Flack H D (1983), Acta Cryst. A39, 876-881'
_refine_ls_abs_structure_Flack 0.0(2)
_refine_ls_extinction_method none
_refine_ls_goodness_of_fit_ref 1.054
_refine_ls_hydrogen_treatment constr
_refine_ls_matrix_type full
_refine_ls_number_parameters 241
_refine_ls_number_reflns 2890
_refine_ls_number_restraints 1
_refine_ls_restrained_S_all 1.054
_refine_ls_R_factor_all 0.0480
_refine_ls_R_factor_gt 0.0446
_refine_ls_shift/su_max 0.000
_refine_ls_shift/su_mean 0.000
_refine_ls_structure_factor_coef Fsqd
_refine_ls_weighting_details 'calc w=1/[\s^2^(Fo^2^)+(0.0849P)^2^+0.0000P] where P=(Fo^2^+2Fc^2^)/3'
_refine_ls_weighting_scheme calc
_refine_ls_wR_factor_gt 0.1221
_refine_ls_wR_factor_ref 0.1261
_reflns_number_gt 2695
_reflns_number_total 2890
_reflns_threshold_expression >2sigma(I)
_cod_data_source_file np400235s_si_001.cif
_cod_data_source_block cu_dm13071_0m
_cod_depositor_comments
;
The following automatic conversions were performed:

'_symmetry_cell_setting' value 'Monoclinic' changed to 'monoclinic'
according to /home/saulius/struct/CIF-dictionaries/cif_core.dic
dictionary named 'cif_core.dic' version 2.4.2 from 2011-04-26.

Automatic conversion script
Id: cif_fix_values 1891 2012-01-12 08:04:46Z andrius 
;
_cod_original_sg_symbol_H-M C2
_cod_database_code 1512143

loop_
_symmetry_equiv_pos_as_xyz
'x, y, z'
'-x, y, -z'
'x+1/2, y+1/2, z'
'-x+1/2, y+1/2, -z'

loop_
_atom_site_label
_atom_site_type_symbol
_atom_site_fract_x
_atom_site_fract_y
_atom_site_fract_z
_atom_site_U_iso_or_equiv
_atom_site_adp_type
_atom_site_occupancy
_atom_site_symmetry_multiplicity
_atom_site_calc_flag
_atom_site_refinement_flags
N1 N 0.37449(9) 0.9911(4) 0.47063(11) 0.0274(4) Uani 1 1 d .
N2 N 0.36108(8) 0.9956(3) 0.62838(11) 0.0227(4) Uani 1 1 d .
N3 N 0.27132(9) 1.0551(3) 0.54059(12) 0.0271(4) Uani 1 1 d .
H3A H 0.2457 1.0579 0.4917 0.032 Uiso 1 1 calc R
O1 O 0.43641(7) 0.9837(3) 0.74047(9) 0.0252(4) Uani 1 1 d .
O2 O 0.47584(7) 0.9761(3) 0.59857(10) 0.0287(4) Uani 1 1 d .
O3 O 0.29534(8) 0.5999(3) 0.62046(10) 0.0306(4) Uani 1 1 d .
O4 O 0.19188(8) 0.6445(3) 0.67702(11) 0.0409(5) Uani 1 1 d .
O5 O 0.41880(12) 0.4528(5) 0.66540(17) 0.0733(9) Uani 1 1 d .
H5 H 0.3775 0.4858 0.6576 0.110 Uiso 1 1 calc R
C1 C 0.33748(10) 1.0130(4) 0.54174(13) 0.0229(5) Uani 1 1 d .
C2 C 0.24539(11) 1.0963(4) 0.62935(14) 0.0275(5) Uani 1 1 d .
H2A H 0.2017 1.0263 0.6398 0.033 Uiso 1 1 calc R
H2B H 0.2382 1.2388 0.6381 0.033 Uiso 1 1 calc R
C3 C 0.30379(10) 1.0180(3) 0.69165(13) 0.0225(5) Uani 1 1 d .
H3 H 0.3162 1.1217 0.7363 0.027 Uiso 1 1 calc R
C4 C 0.28533(10) 0.8283(4) 0.74125(14) 0.0229(5) Uani 1 1 d .
H4 H 0.3287 0.7719 0.7672 0.028 Uiso 1 1 calc R
C5 C 0.25446(10) 0.6771(4) 0.67533(14) 0.0243(5) Uani 1 1 d .
C6 C 0.23724(11) 0.8764(4) 0.81835(15) 0.0272(5) Uani 1 1 d .
H6A H 0.2550 0.9935 0.8503 0.033 Uiso 1 1 calc R
H6B H 0.1912 0.9094 0.7935 0.033 Uiso 1 1 calc R
C7 C 0.23000(11) 0.7079(4) 0.88500(15) 0.0318(6) Uani 1 1 d .
H7A H 0.1901 0.7335 0.9235 0.038 Uiso 1 1 calc R
H7B H 0.2211 0.5843 0.8521 0.038 Uiso 1 1 calc R
C8 C 0.29371(13) 0.6841(5) 0.94254(16) 0.0346(6) Uani 1 1 d .
H8 H 0.3013 0.7816 0.9869 0.041 Uiso 1 1 calc R
C9 C 0.34022(12) 0.5431(4) 0.93828(16) 0.0338(6) Uani 1 1 d .
C10 C 0.33606(15) 0.3771(5) 0.8720(2) 0.0460(7) Uani 1 1 d .
H10A H 0.2931 0.3875 0.8372 0.069 Uiso 1 1 calc R
H10B H 0.3371 0.2515 0.9038 0.069 Uiso 1 1 calc R
H10C H 0.3752 0.3844 0.8318 0.069 Uiso 1 1 calc R
C11 C 0.40332(15) 0.5346(5) 0.9971(2) 0.0532(9) Uani 1 1 d .
H11A H 0.4026 0.6435 1.0398 0.080 Uiso 1 1 calc R
H11B H 0.4444 0.5448 0.9604 0.080 Uiso 1 1 calc R
H11C H 0.4042 0.4098 1.0296 0.080 Uiso 1 1 calc R
C12 C 0.43042(10) 0.9850(4) 0.65219(14) 0.0230(4) Uani 1 1 d .
C13 C 0.50595(10) 0.9879(4) 0.78403(14) 0.0278(5) Uani 1 1 d .
C14 C 0.48767(12) 0.9812(6) 0.88225(15) 0.0376(6) Uani 1 1 d .
H14A H 0.4585 1.0938 0.8965 0.056 Uiso 1 1 calc R
H14B H 0.5299 0.9863 0.9188 0.056 Uiso 1 1 calc R
H14C H 0.4629 0.8593 0.8947 0.056 Uiso 1 1 calc R
C15 C 0.54673(15) 0.8072(5) 0.7577(2) 0.0427(7) Uani 1 1 d .
H15A H 0.5185 0.6896 0.7659 0.064 Uiso 1 1 calc R
H15B H 0.5883 0.7977 0.7953 0.064 Uiso 1 1 calc R
H15C H 0.5597 0.8177 0.6950 0.064 Uiso 1 1 calc R
C16 C 0.54102(12) 1.1784(5) 0.76172(17) 0.0340(6) Uani 1 1 d .
H16A H 0.5502 1.1827 0.6977 0.051 Uiso 1 1 calc R
H16B H 0.5845 1.1879 0.7953 0.051 Uiso 1 1 calc R
H16C H 0.5112 1.2884 0.7776 0.051 Uiso 1 1 calc R
C17 C 0.45273(18) 0.4694(7) 0.5870(3) 0.0663(10) Uani 1 1 d .
H17A H 0.4531 0.6071 0.5683 0.099 Uiso 1 1 calc R
H17B H 0.4294 0.3900 0.5412 0.099 Uiso 1 1 calc R
H17C H 0.5001 0.4229 0.5952 0.099 Uiso 1 1 calc R
H1N H 0.4161(13) 0.971(5) 0.4761(17) 0.029(7) Uiso 1 1 d .
H2N H 0.3531(14) 1.033(6) 0.416(2) 0.045(8) Uiso 1 1 d .

loop_
_atom_site_aniso_label
_atom_site_aniso_U_11
_atom_site_aniso_U_22
_atom_site_aniso_U_33
_atom_site_aniso_U_23
_atom_site_aniso_U_13
_atom_site_aniso_U_12
N1 0.0224(8) 0.0395(12) 0.0203(8) 0.0025(9) -0.0029(7) 0.0010(9)
N2 0.0192(8) 0.0295(11) 0.0194(8) 0.0029(8) -0.0026(6) -0.0042(8)
N3 0.0234(9) 0.0342(12) 0.0235(9) 0.0024(8) -0.0051(7) 0.0019(8)
O1 0.0201(6) 0.0363(10) 0.0189(7) 0.0030(7) -0.0054(5) -0.0059(7)
O2 0.0220(7) 0.0401(10) 0.0240(7) 0.0028(8) -0.0020(6) -0.0004(7)
O3 0.0281(8) 0.0357(11) 0.0277(8) -0.0055(7) -0.0054(6) 0.0025(7)
O4 0.0259(8) 0.0636(15) 0.0333(9) -0.0131(9) 0.0031(7) -0.0186(8)
O5 0.0482(11) 0.104(3) 0.0679(15) 0.0259(16) 0.0050(11) 0.0286(15)
C1 0.0247(9) 0.0206(13) 0.0232(10) 0.0000(9) -0.0050(8) -0.0036(8)
C2 0.0223(10) 0.0318(14) 0.0284(11) 0.0028(10) -0.0011(8) 0.0028(9)
C3 0.0233(9) 0.0218(13) 0.0224(10) -0.0002(9) -0.0034(8) -0.0040(8)
C4 0.0201(9) 0.0277(13) 0.0209(10) 0.0009(9) -0.0037(8) -0.0035(9)
C5 0.0241(10) 0.0268(13) 0.0219(9) 0.0016(10) -0.0040(8) -0.0046(9)
C6 0.0270(10) 0.0300(14) 0.0246(11) -0.0017(10) -0.0003(9) -0.0051(9)
C7 0.0283(11) 0.0404(16) 0.0269(11) 0.0016(11) 0.0034(9) -0.0026(10)
C8 0.0442(13) 0.0337(15) 0.0257(11) -0.0009(11) -0.0039(10) -0.0080(11)
C9 0.0290(11) 0.0371(16) 0.0351(12) 0.0135(11) -0.0037(9) -0.0090(10)
C10 0.0466(14) 0.0429(19) 0.0485(17) -0.0011(14) -0.0020(13) 0.0081(13)
C11 0.0466(15) 0.051(2) 0.0612(18) 0.0197(16) -0.0252(14) -0.0136(14)
C12 0.0224(9) 0.0215(12) 0.0249(10) 0.0014(10) -0.0048(8) -0.0047(9)
C13 0.0215(9) 0.0360(14) 0.0255(10) 0.0020(11) -0.0096(8) 0.0003(10)
C14 0.0359(12) 0.0542(17) 0.0225(11) 0.0002(13) -0.0091(9) 0.0013(13)
C15 0.0437(14) 0.0462(19) 0.0378(14) -0.0009(13) -0.0105(11) 0.0144(13)
C16 0.0243(11) 0.0390(16) 0.0385(13) -0.0010(12) -0.0077(9) -0.0078(10)
C17 0.068(2) 0.050(2) 0.081(2) 0.009(2) -0.0036(18) 0.0114(19)

loop_
_atom_type_symbol
_atom_type_description
_atom_type_scat_dispersion_real
_atom_type_scat_dispersion_imag
_atom_type_scat_source
C C 0.0181 0.0091 'International Tables Vol C Tables 4.2.6.8 and 6.1.1.4'
H H 0.0000 0.0000 'International Tables Vol C Tables 4.2.6.8 and 6.1.1.4'
N N 0.0311 0.0180 'International Tables Vol C Tables 4.2.6.8 and 6.1.1.4'
O O 0.0492 0.0322 'International Tables Vol C Tables 4.2.6.8 and 6.1.1.4'

loop_
_geom_angle_atom_site_label_1
_geom_angle_atom_site_label_2
_geom_angle_atom_site_label_3
_geom_angle
C1 N1 H1N 119.5(18)
C1 N1 H2N 115.1(18)
H1N N1 H2N 123(3)
C1 N2 C12 123.64(17)
C1 N2 C3 110.62(15)
C12 N2 C3 125.21(16)
C1 N3 C2 112.45(17)
C1 N3 H3A 123.8
C2 N3 H3A 123.8
C12 O1 C13 120.06(15)
C17 O5 H5 109.5
N1 C1 N3 124.44(18)
N1 C1 N2 125.56(18)
N3 C1 N2 110.00(18)
N3 C2 C3 102.84(17)
N3 C2 H2A 111.2
C3 C2 H2A 111.2
N3 C2 H2B 111.2
C3 C2 H2B 111.2
H2A C2 H2B 109.1
N2 C3 C4 114.00(19)
N2 C3 C2 101.57(15)
C4 C3 C2 113.94(17)
N2 C3 H3 109.0
C4 C3 H3 109.0
C2 C3 H3 109.0
C6 C4 C3 109.6(2)
C6 C4 C5 112.92(17)
C3 C4 C5 110.07(18)
C6 C4 H4 108.0
C3 C4 H4 108.0
C5 C4 H4 108.0
O4 C5 O3 124.5(2)
O4 C5 C4 118.7(2)
O3 C5 C4 116.82(18)
C7 C6 C4 113.3(2)
C7 C6 H6A 108.9
C4 C6 H6A 108.9
C7 C6 H6B 108.9
C4 C6 H6B 108.9
H6A C6 H6B 107.7
C8 C7 C6 111.8(2)
C8 C7 H7A 109.3
C6 C7 H7A 109.3
C8 C7 H7B 109.3
C6 C7 H7B 109.3
H7A C7 H7B 107.9
C9 C8 C7 127.4(3)
C9 C8 H8 116.3
C7 C8 H8 116.3
C8 C9 C11 123.6(3)
C8 C9 C10 123.2(2)
C11 C9 C10 113.2(3)
C9 C10 H10A 109.5
C9 C10 H10B 109.5
H10A C10 H10B 109.5
C9 C10 H10C 109.5
H10A C10 H10C 109.5
H10B C10 H10C 109.5
C9 C11 H11A 109.5
C9 C11 H11B 109.5
H11A C11 H11B 109.5
C9 C11 H11C 109.5
H11A C11 H11C 109.5
H11B C11 H11C 109.5
O2 C12 O1 127.67(17)
O2 C12 N2 123.32(18)
O1 C12 N2 109.00(16)
O1 C13 C16 109.2(2)
O1 C13 C15 110.1(2)
C16 C13 C15 113.6(2)
O1 C13 C14 101.47(16)
C16 C13 C14 110.7(2)
C15 C13 C14 111.0(2)
C13 C14 H14A 109.5
C13 C14 H14B 109.5
H14A C14 H14B 109.5
C13 C14 H14C 109.5
H14A C14 H14C 109.5
H14B C14 H14C 109.5
C13 C15 H15A 109.5
C13 C15 H15B 109.5
H15A C15 H15B 109.5
C13 C15 H15C 109.5
H15A C15 H15C 109.5
H15B C15 H15C 109.5
C13 C16 H16A 109.5
C13 C16 H16B 109.5
H16A C16 H16B 109.5
C13 C16 H16C 109.5
H16A C16 H16C 109.5
H16B C16 H16C 109.5
O5 C17 H17A 109.5
O5 C17 H17B 109.5
H17A C17 H17B 109.5
O5 C17 H17C 109.5
H17A C17 H17C 109.5
H17B C17 H17C 109.5

loop_
_geom_bond_atom_site_label_1
_geom_bond_atom_site_label_2
_geom_bond_distance
N1 C1 1.304(3)
N1 H1N 0.82(3)
N1 H2N 0.95(3)
N2 C1 1.376(2)
N2 C12 1.392(2)
N2 C3 1.483(3)
N3 C1 1.318(3)
N3 C2 1.458(3)
N3 H3A 0.8800
O1 C12 1.327(2)
O1 C13 1.493(2)
O2 C12 1.206(3)
O3 C5 1.268(3)
O4 C5 1.238(2)
O5 C17 1.361(4)
O5 H5 0.8400
C2 C3 1.554(3)
C2 H2A 0.9900
C2 H2B 0.9900
C3 C4 1.537(3)
C3 H3 1.0000
C4 C6 1.534(3)
C4 C5 1.543(3)
C4 H4 1.0000
C6 C7 1.530(4)
C6 H6A 0.9900
C6 H6B 0.9900
C7 C8 1.507(3)
C7 H7A 0.9900
C7 H7B 0.9900
C8 C9 1.322(4)
C8 H8 0.9500
C9 C11 1.501(3)
C9 C10 1.507(4)
C10 H10A 0.9800
C10 H10B 0.9800
C10 H10C 0.9800
C11 H11A 0.9800
C11 H11B 0.9800
C11 H11C 0.9800
C13 C16 1.507(4)
C13 C15 1.520(4)
C13 C14 1.521(3)
C14 H14A 0.9800
C14 H14B 0.9800
C14 H14C 0.9800
C15 H15A 0.9800
C15 H15B 0.9800
C15 H15C 0.9800
C16 H16A 0.9800
C16 H16B 0.9800
C16 H16C 0.9800
C17 H17A 0.9800
C17 H17B 0.9800
C17 H17C 0.9800

loop_
_geom_torsion_atom_site_label_1
_geom_torsion_atom_site_label_2
_geom_torsion_atom_site_label_3
_geom_torsion_atom_site_label_4
_geom_torsion
C2 N3 C1 N1 -172.4(2)
C2 N3 C1 N2 7.7(3)
C12 N2 C1 N1 11.4(4)
C3 N2 C1 N1 -176.5(2)
C12 N2 C1 N3 -168.7(2)
C3 N2 C1 N3 3.4(3)
C1 N3 C2 C3 -14.7(3)
C1 N2 C3 C4 111.2(2)
C12 N2 C3 C4 -76.9(3)
C1 N2 C3 C2 -11.8(2)
C12 N2 C3 C2 160.1(2)
N3 C2 C3 N2 15.0(2)
N3 C2 C3 C4 -108.1(2)
N2 C3 C4 C6 167.82(15)
C2 C3 C4 C6 -76.2(2)
N2 C3 C4 C5 -67.4(2)
C2 C3 C4 C5 48.5(2)
C6 C4 C5 O4 16.3(3)
C3 C4 C5 O4 -106.5(2)
C6 C4 C5 O3 -166.2(2)
C3 C4 C5 O3 71.0(3)
C3 C4 C6 C7 -165.93(18)
C5 C4 C6 C7 71.0(2)
C4 C6 C7 C8 73.4(3)
C6 C7 C8 C9 -107.2(3)
C7 C8 C9 C11 178.3(3)
C7 C8 C9 C10 -0.1(4)
C13 O1 C12 O2 5.3(4)
C13 O1 C12 N2 -175.5(2)
C1 N2 C12 O2 -5.4(4)
C3 N2 C12 O2 -176.3(2)
C1 N2 C12 O1 175.4(2)
C3 N2 C12 O1 4.5(3)
C12 O1 C13 C16 63.9(3)
C12 O1 C13 C15 -61.5(3)
C12 O1 C13 C14 -179.1(3)
